data_4125575
loop_
_publ_author_name
'Campos, Michael P.'
'Hendricks, Mark P.'
'Beecher, Alexander N.'
'Walravens, Willem'
'Swain, Robert A.'
'Cleveland, Gregory T.'
'Hens, Zeger'
'Sfeir, Matthew Y.'
'Owen, Jonathan S.'

_publ_section_title
;
 A Library of Selenourea Precursors to PbSe Nanocrystals with Size
 Distributions near the Homogeneous Limit.
;
_journal_issue 6
_journal_name_full 'Journal of the American Chemical Society'
_journal_page_first 2296
_journal_page_last 2305
_journal_paper_doi 10.1021/jacs.6b11021
_journal_volume 139
_journal_year 2017
_chemical_formula_moiety 'C9 H18 N2 Se'
_chemical_formula_sum 'C9 H18 N2 Se'
_chemical_formula_weight 233.21
_space_group_crystal_system monoclinic
_space_group_IT_number 14
_space_group_name_Hall '-P 2ybc'
_space_group_name_H-M_alt 'P 1 21/c 1'
_symmetry_space_group_name_Hall '-P 2ybc'
_symmetry_space_group_name_H-M 'P 1 21/c 1'
_atom_sites_solution_hydrogens mixed
_atom_sites_solution_primary direct
_audit_creation_date 2015-01-01
_audit_creation_method
;
Olex2 1.2
(compiled 2014.12.23 svn.r3118 for OlexSys, GUI svn.r4975)
;
_cell_angle_alpha 90
_cell_angle_beta 95.698(2)
_cell_angle_gamma 90
_cell_formula_units_Z 4
_cell_length_a 11.4123(3)
_cell_length_b 9.6891(2)
_cell_length_c 9.8300(2)
_cell_measurement_reflns_used 10888
_cell_measurement_temperature 100
_cell_measurement_theta_max 28.9770
_cell_measurement_theta_min 4.1410
_cell_volume 1081.58(4)
_computing_cell_refinement
;
CrysAlisPro, Agilent Technologies,
Version 1.171.37.34 (release 22-05-2014 CrysAlis171 .NET)
(compiled May 22 2014,16:03:01)
;
_computing_data_collection
;
CrysAlisPro, Agilent Technologies,
Version 1.171.37.34 (release 22-05-2014 CrysAlis171 .NET)
(compiled May 22 2014,16:03:01)
;
_computing_data_reduction
;
CrysAlisPro, Agilent Technologies,
Version 1.171.37.34 (release 22-05-2014 CrysAlis171 .NET)
(compiled May 22 2014,16:03:01)
;
_computing_molecular_graphics 'Olex2 (Dolomanov et al., 2009)'
_computing_publication_material 'Olex2 (Dolomanov et al., 2009)'
_computing_structure_refinement 'ShelXL (Sheldrick, 2008)'
_computing_structure_solution 'ShelXS (Sheldrick, 2008)'
_diffrn_ambient_temperature 100
_diffrn_detector 'CCD plate'
_diffrn_detector_area_resol_mean 8.0549
_diffrn_detector_type EosS2
_diffrn_measured_fraction_theta_full 0.998
_diffrn_measured_fraction_theta_max 0.939
_diffrn_measurement_details
;
#__ type_ start__ end____ width___ exp.time_
  1 omega   34.00   90.00   1.0000   30.0000
omega____ theta____ kappa____ phi______ frames
    -       17.1930 -178.0000 -180.0000 56

#__ type_ start__ end____ width___ exp.time_
  2 omega   35.00   89.00   1.0000   30.0000
omega____ theta____ kappa____ phi______ frames
    -       17.1930  178.0000  -90.0000 54

#__ type_ start__ end____ width___ exp.time_
  3 omega  -52.00   86.00   1.0000   30.0000
omega____ theta____ kappa____ phi______ frames
    -       17.1930    0.0000  120.0000 138

#__ type_ start__ end____ width___ exp.time_
  4 omega    0.00   84.00   1.0000   30.0000
omega____ theta____ kappa____ phi______ frames
    -       17.1930   57.0000  -90.0000 84

#__ type_ start__ end____ width___ exp.time_
  5 omega    0.00   84.00   1.0000   30.0000
omega____ theta____ kappa____ phi______ frames
    -       17.1930   57.0000  150.0000 84

#__ type_ start__ end____ width___ exp.time_
  6 omega    0.00   84.00   1.0000   30.0000
omega____ theta____ kappa____ phi______ frames
    -       17.1930   57.0000    0.0000 84

#__ type_ start__ end____ width___ exp.time_
  7 omega  -20.00   56.00   1.0000   30.0000
omega____ theta____ kappa____ phi______ frames
    -       17.1930  -99.0000   90.0000 76

#__ type_ start__ end____ width___ exp.time_
  8 omega  -20.00   56.00   1.0000   30.0000
omega____ theta____ kappa____ phi______ frames
    -       17.1930  -99.0000  -90.0000 76

#__ type_ start__ end____ width___ exp.time_
  9 omega  -52.00   36.00   1.0000   30.0000
omega____ theta____ kappa____ phi______ frames
    -       17.1930  -37.0000  -60.0000 88

#__ type_ start__ end____ width___ exp.time_
 10 omega  -51.00    4.00   1.0000   30.0000
omega____ theta____ kappa____ phi______ frames
    -      -14.6148   94.0000  114.0000 55

#__ type_ start__ end____ width___ exp.time_
 11 omega  -26.00   22.00   1.0000   30.0000
omega____ theta____ kappa____ phi______ frames
    -      -14.6148  -94.0000    3.0000 48

#__ type_ start__ end____ width___ exp.time_
 12 omega  -20.00   56.00   1.0000   30.0000
omega____ theta____ kappa____ phi______ frames
    -       17.1930  -99.0000 -180.0000 76

#__ type_ start__ end____ width___ exp.time_
 13 omega   35.00   89.00   1.0000   30.0000
omega____ theta____ kappa____ phi______ frames
    -       17.1930  178.0000 -120.0000 54

#__ type_ start__ end____ width___ exp.time_
 14 omega  -20.00   56.00   1.0000   30.0000
omega____ theta____ kappa____ phi______ frames
    -       17.1930  -99.0000    0.0000 76

#__ type_ start__ end____ width___ exp.time_
 15 omega   -2.00   86.00   1.0000   30.0000
omega____ theta____ kappa____ phi______ frames
    -       17.1930   37.0000 -120.0000 88

#__ type_ start__ end____ width___ exp.time_
 16 omega  -20.00   20.00   1.0000   30.0000
omega____ theta____ kappa____ phi______ frames
    -       17.1930  -99.0000  -30.0000 40

#__ type_ start__ end____ width___ exp.time_
 17 omega    0.00   84.00   1.0000   30.0000
omega____ theta____ kappa____ phi______ frames
    -       17.1930   57.0000  120.0000 84
;
_diffrn_measurement_device 'four-circle diffractometer'
_diffrn_measurement_device_type 'SuperNova, Dual, Cu at zero, EosS2'
_diffrn_measurement_method '\w scans'
_diffrn_orient_matrix_UB_11 0.0301079000
_diffrn_orient_matrix_UB_12 -0.0569996000
_diffrn_orient_matrix_UB_13 -0.0255264000
_diffrn_orient_matrix_UB_21 0.0495956000
_diffrn_orient_matrix_UB_22 0.0142009000
_diffrn_orient_matrix_UB_23 0.0472657000
_diffrn_orient_matrix_UB_31 -0.0231339000
_diffrn_orient_matrix_UB_32 -0.0436479000
_diffrn_orient_matrix_UB_33 0.0487404000
_diffrn_radiation_monochromator mirror
_diffrn_radiation_probe x-ray
_diffrn_radiation_type MoK\a
_diffrn_radiation_wavelength 0.71073
_diffrn_reflns_av_R_equivalents 0.0571
_diffrn_reflns_av_unetI/netI 0.0290
_diffrn_reflns_Laue_measured_fraction_full 0.998
_diffrn_reflns_Laue_measured_fraction_max 0.939
_diffrn_reflns_limit_h_max 15
_diffrn_reflns_limit_h_min -15
_diffrn_reflns_limit_k_max 13
_diffrn_reflns_limit_k_min -12
_diffrn_reflns_limit_l_max 13
_diffrn_reflns_limit_l_min -13
_diffrn_reflns_number 29636
_diffrn_reflns_point_group_measured_fraction_full 0.998
_diffrn_reflns_point_group_measured_fraction_max 0.939
_diffrn_reflns_theta_full 25.242
_diffrn_reflns_theta_max 29.658
_diffrn_reflns_theta_min 3.352
_diffrn_source 'SuperNova (Mo) X-ray Source'
_exptl_absorpt_coefficient_mu 3.426
_exptl_absorpt_correction_T_max 0.881
_exptl_absorpt_correction_T_min 0.721
_exptl_absorpt_correction_type analytical
_exptl_absorpt_process_details
;
CrysAlisPro, Agilent Technologies,
Version 1.171.37.34 (release 22-05-2014 CrysAlis171 .NET)
(compiled May 22 2014,16:03:01)
Analytical numeric absorption correction using a multifaceted crystal
            model based on expressions derived by R.C. Clark & J.S. Reid.
(Clark, R. C. & Reid, J. S. (1995). Acta Cryst. A51, 887-897)
Empirical absorption correction using spherical harmonics,
 implemented in SCALE3 ABSPACK scaling algorithm.
;
_exptl_crystal_density_diffrn 1.432
_exptl_crystal_description
;
;
_exptl_crystal_F_000 480
_exptl_crystal_size_max 0.137
_exptl_crystal_size_mid 0.0832
_exptl_crystal_size_min 0.0448
_refine_diff_density_max 0.551
_refine_diff_density_min -0.255
_refine_diff_density_rms 0.078
_refine_ls_extinction_method none
_refine_ls_goodness_of_fit_ref 1.079
_refine_ls_hydrogen_treatment mixed
_refine_ls_matrix_type full
_refine_ls_number_parameters 113
_refine_ls_number_reflns 2871
_refine_ls_number_restraints 1
_refine_ls_restrained_S_all 1.080
_refine_ls_R_factor_all 0.0365
_refine_ls_R_factor_gt 0.0294
_refine_ls_shift/su_max 0.000
_refine_ls_shift/su_mean 0.000
_refine_ls_structure_factor_coef Fsqd
_refine_ls_weighting_details 'w=1/[\s^2^(Fo^2^)+(0.0284P)^2^+0.4684P] where P=(Fo^2^+2Fc^2^)/3'
_refine_ls_weighting_scheme calc
_refine_ls_wR_factor_gt 0.0612
_refine_ls_wR_factor_ref 0.0635
_reflns_Friedel_coverage 0.000
_reflns_number_gt 2541
_reflns_number_total 2871
_reflns_threshold_expression 'I > 2\s(I)'
_cod_data_source_file 8.cif
_cod_data_source_block w3
_cod_depositor_comments 'Adding full bibliography for 4125565--4125579.cif.'
_cod_database_code 4125575
_chemical_oxdiff_formula 'C36 N8 Se4'
_shelx_space_group_comment
;
The symmetry employed for this shelxl refinement is uniquely defined
by the following loop, which should always be used as a source of
symmetry information in preference to the above space-group names.
They are only intended as comments.
;
_reflns_odcompleteness_completeness 99.70
_reflns_odcompleteness_iscentric 1
_reflns_odcompleteness_theta 26.32
_olex2_refinement_description
;
1. Fixed Uiso
 At 1.2 times of:
  All C(H,H) groups, All N(H) groups
 At 1.5 times of:
  All C(H,H,H) groups
2. Restrained distances
 N10-H10
 0.88 with sigma of 0.02
3.a Secondary CH2 refined with riding coordinates:
 C4(H4a,H4b), C5(H5a,H5b), C6(H6a,H6b), C7(H7a,H7b), C11(H11a,H11b), C12(H12a,
 H12b), C13(H13a,H13b)
3.b Idealised Me refined as rotating group:
 C14(H14a,H14b,H14c)
;
_shelx_shelxl_version_number 2014/7
_olex2_submission_special_instructions 'No special instructions were received'

loop_
_space_group_symop_operation_xyz
'x, y, z'
'-x, y+1/2, -z+1/2'
'-x, -y, -z'
'x, -y-1/2, z-1/2'

loop_
_atom_site_label
_atom_site_type_symbol
_atom_site_fract_x
_atom_site_fract_y
_atom_site_fract_z
_atom_site_U_iso_or_equiv
_atom_site_adp_type
_atom_site_occupancy
_atom_site_site_symmetry_order
_atom_site_calc_flag
_atom_site_refinement_flags_posn
Se1 Se 0.14478(2) 0.04764(2) 0.71881(2) 0.01889(7) Uani 1 1 d .
C2 C 0.08715(15) 0.14248(18) 0.86361(17) 0.0164(3) Uani 1 1 d .
N3 N -0.02750(12) 0.14564(15) 0.87811(14) 0.0159(3) Uani 1 1 d .
C4 C -0.11982(16) 0.07742(19) 0.78720(18) 0.0180(4) Uani 1 1 d .
H4A H -0.1291 -0.0183 0.8130 0.022 Uiso 1 1 calc R
H4B H -0.1025 0.0816 0.6927 0.022 Uiso 1 1 calc R
C5 C -0.22886(16) 0.16140(19) 0.80927(18) 0.0192(4) Uani 1 1 d .
H5A H -0.2999 0.1071 0.7892 0.023 Uiso 1 1 calc R
H5B H -0.2340 0.2435 0.7526 0.023 Uiso 1 1 calc R
C6 C -0.21000(16) 0.1988(2) 0.96077(18) 0.0202(4) Uani 1 1 d .
H6A H -0.2539 0.2811 0.9798 0.024 Uiso 1 1 calc R
H6B H -0.2342 0.1237 1.0170 0.024 Uiso 1 1 calc R
C7 C -0.07773(15) 0.22392(19) 0.98677(17) 0.0174(4) Uani 1 1 d .
H7A H -0.0598 0.3214 0.9806 0.021 Uiso 1 1 calc R
H7B H -0.0474 0.1904 1.0764 0.021 Uiso 1 1 calc R
N10 N 0.15945(13) 0.20879(17) 0.95749(15) 0.0175(3) Uani 1 1 d D
H10 H 0.1325(17) 0.257(2) 1.0185(19) 0.021 Uiso 1 1 d DR
C11 C 0.28751(15) 0.2106(2) 0.96182(18) 0.0190(4) Uani 1 1 d .
H11A H 0.3135 0.1243 0.9248 0.023 Uiso 1 1 calc R
H11B H 0.3206 0.2162 1.0564 0.023 Uiso 1 1 calc R
C12 C 0.33521(15) 0.32914(19) 0.88306(18) 0.0185(4) Uani 1 1 d .
H12A H 0.3196 0.4155 0.9277 0.022 Uiso 1 1 calc R
H12B H 0.2950 0.3315 0.7914 0.022 Uiso 1 1 calc R
C13 C 0.46732(16) 0.3146(2) 0.8747(2) 0.0238(4) Uani 1 1 d .
H13A H 0.5070 0.3107 0.9665 0.029 Uiso 1 1 calc R
H13B H 0.4824 0.2284 0.8294 0.029 Uiso 1 1 calc R
C14 C 0.51855(18) 0.4326(2) 0.7978(2) 0.0298(5) Uani 1 1 d .
H14A H 0.4807 0.4361 0.7062 0.045 Uiso 1 1 calc GR
H14B H 0.6015 0.4182 0.7951 0.045 Uiso 1 1 calc GR
H14C H 0.5058 0.5181 0.8434 0.045 Uiso 1 1 calc GR

loop_
_atom_site_aniso_label
_atom_site_aniso_U_11
_atom_site_aniso_U_22
_atom_site_aniso_U_33
_atom_site_aniso_U_23
_atom_site_aniso_U_13
_atom_site_aniso_U_12
Se1 0.02140(11) 0.01821(11) 0.01767(10) -0.00033(7) 0.00500(7) 0.00521(7)
C2 0.0196(9) 0.0151(8) 0.0148(8) 0.0044(7) 0.0034(7) 0.0000(7)
N3 0.0155(7) 0.0177(7) 0.0150(7) -0.0019(6) 0.0037(6) -0.0009(6)
C4 0.0197(9) 0.0162(9) 0.0180(9) -0.0003(7) 0.0016(7) -0.0033(7)
C5 0.0183(9) 0.0203(9) 0.0187(9) 0.0004(7) 0.0008(7) -0.0020(7)
C6 0.0179(9) 0.0250(10) 0.0184(9) 0.0012(7) 0.0050(7) -0.0007(7)
C7 0.0175(9) 0.0215(9) 0.0137(8) -0.0005(7) 0.0040(6) 0.0000(7)
N10 0.0156(7) 0.0222(8) 0.0152(7) -0.0013(6) 0.0047(6) -0.0009(6)
C11 0.0139(8) 0.0240(10) 0.0190(8) 0.0019(7) 0.0009(7) 0.0010(7)
C12 0.0167(9) 0.0195(9) 0.0196(9) -0.0013(7) 0.0036(7) 0.0008(7)
C13 0.0157(9) 0.0229(10) 0.0335(11) 0.0009(8) 0.0051(8) -0.0003(7)
C14 0.0201(10) 0.0292(11) 0.0411(12) 0.0037(9) 0.0072(9) -0.0046(8)

loop_
_atom_type_symbol
_atom_type_description
_atom_type_scat_dispersion_real
_atom_type_scat_dispersion_imag
_atom_type_scat_source
C C 0.0033 0.0016 'International Tables Vol C Tables 4.2.6.8 and 6.1.1.4'
H H 0.0000 0.0000 'International Tables Vol C Tables 4.2.6.8 and 6.1.1.4'
N N 0.0061 0.0033 'International Tables Vol C Tables 4.2.6.8 and 6.1.1.4'
Se Se -0.0929 2.2259 'International Tables Vol C Tables 4.2.6.8 and 6.1.1.4'

loop_
_exptl_crystal_face_index_h
_exptl_crystal_face_index_k
_exptl_crystal_face_index_l
_exptl_crystal_face_perp_dist
_exptl_oxdiff_crystal_face_indexfrac_h
_exptl_oxdiff_crystal_face_indexfrac_k
_exptl_oxdiff_crystal_face_indexfrac_l
_exptl_oxdiff_crystal_face_x
_exptl_oxdiff_crystal_face_y
_exptl_oxdiff_crystal_face_z
-6 -11 7 0.0295 -6.2249 -10.5724 7.4475 0.2251 -0.1069 0.9685
2 13 2 0.0375 1.5222 13.4110 2.1750 -0.7741 0.3687 -0.5146
6 11 -7 0.0403 5.8919 11.1786 -6.6166 -0.2909 0.1382 -0.9467
3 -10 -9 0.0437 2.7055 -10.4599 -8.7942 0.9022 -0.4300 -0.0347
1 -8 11 0.0570 0.8541 -8.1685 10.9528 0.2117 0.4441 0.8706
-16 0 -2 0.0120 -15.7259 -0.4350 -1.5401 -0.4094 -0.8589 0.3077
-2 8 -11 0.0327 -2.3873 7.9255 -10.8369 -0.2470 -0.5181 -0.8189
16 1 1 0.0289 15.8660 1.1332 0.6325 0.3970 0.8329 -0.3857
-13 7 -2 0.0210 -13.2414 7.1407 -1.9281 -0.7565 -0.6464 -0.0993

loop_
_geom_angle_atom_site_label_1
_geom_angle_atom_site_label_2
_geom_angle_atom_site_label_3
_geom_angle
N3 C2 Se1 121.16(13)
N3 C2 N10 117.40(15)
N10 C2 Se1 121.44(13)
C2 N3 C4 125.30(14)
C2 N3 C7 123.20(15)
C4 N3 C7 111.46(13)
N3 C4 C5 102.71(14)
C4 C5 C6 103.18(14)
C7 C6 C5 104.04(14)
N3 C7 C6 104.26(14)
C2 N10 C11 124.95(15)
N10 C11 C12 113.82(15)
C11 C12 C13 111.39(15)
C14 C13 C12 112.88(16)

loop_
_geom_bond_atom_site_label_1
_geom_bond_atom_site_label_2
_geom_bond_distance
Se1 C2 1.8677(17)
C2 N3 1.331(2)
C2 N10 1.339(2)
N3 C4 1.469(2)
N3 C7 1.472(2)
C4 C5 1.520(2)
C5 C6 1.527(2)
C6 C7 1.525(2)
N10 C11 1.458(2)
C11 C12 1.516(2)
C12 C13 1.525(2)
C13 C14 1.519(3)
